data_4064449
loop_
_publ_author_name
'Ragaini, Fabio'
'Larici, Heros'
'Rimoldi, Martino'
'Caselli, Alessandro'
'Ferretti, Francesco'
'Macchi, Piero'
'Casati, Nicola'

_publ_section_title
;
 Mapping Palladium Reduction by Carbon Monoxide in a Catalytically
 Relevant System. A Novel Palladium(I) Dimer
;
_journal_issue 8
_journal_name_full Organometallics
_journal_page_first 2385
_journal_paper_doi 10.1021/om200118v
_journal_volume 30
_journal_year 2011
_chemical_formula_sum 'C15 H13 Br3 N2 O Pd'
_chemical_formula_weight 583.4
_chemical_name_systematic
;
 ?
;
_space_group_IT_number 2
_symmetry_space_group_name_Hall '-P 1'
_symmetry_space_group_name_H-M 'P -1'
_atom_sites_solution_hydrogens geom
_atom_sites_solution_primary direct
_atom_sites_solution_secondary difmap
_audit_creation_date 2011-01-25T16:51:35-00:00
_audit_creation_method 'WinGX routine CIF_UPDATE'
_cell_angle_alpha 83.7462(6)
_cell_angle_beta 76.14360(6)
_cell_angle_gamma 71.5485(6)
_cell_formula_units_Z 2
_cell_length_a 7.42710(9)
_cell_length_b 9.22165(11)
_cell_length_c 13.51842(15)
_cell_measurement_reflns_used 9999
_cell_measurement_temperature 100(2)
_cell_measurement_theta_max 45.6
_cell_measurement_theta_min 4.5
_cell_volume 852.170(18)
_computing_structure_refinement 'SHELXL-97 (Sheldrick, 1997)'
_diffrn_ambient_temperature 100(2)
_diffrn_measured_fraction_theta_full 0.927
_diffrn_measured_fraction_theta_max 0.927
_diffrn_radiation_monochromator graphite
_diffrn_radiation_type MoK\a
_diffrn_radiation_wavelength 0.71069
_diffrn_reflns_av_R_equivalents 0.0249
_diffrn_reflns_av_unetI/netI 0.0293
_diffrn_reflns_limit_h_max 15
_diffrn_reflns_limit_h_min -15
_diffrn_reflns_limit_k_max 19
_diffrn_reflns_limit_k_min -18
_diffrn_reflns_limit_l_max 28
_diffrn_reflns_limit_l_min -27
_diffrn_reflns_number 49480
_diffrn_reflns_theta_full 48.58
_diffrn_reflns_theta_max 48.58
_diffrn_reflns_theta_min 1.55
_exptl_absorpt_coefficient_mu 8.123
_exptl_absorpt_correction_T_max 0.47700
_exptl_absorpt_correction_T_min 0.24621
_exptl_absorpt_correction_type analytical
_exptl_crystal_density_diffrn 2.274
_exptl_crystal_density_method 'not measured'
_exptl_crystal_F_000 552
_exptl_crystal_size_max 0.25
_exptl_crystal_size_mid 0.14
_exptl_crystal_size_min 0.12
_refine_diff_density_max 2.965
_refine_diff_density_min -3.158
_refine_diff_density_rms 0.189
_refine_ls_extinction_method none
_refine_ls_goodness_of_fit_ref 1.021
_refine_ls_hydrogen_treatment mixed
_refine_ls_matrix_type full
_refine_ls_number_parameters 203
_refine_ls_number_reflns 15557
_refine_ls_number_restraints 0
_refine_ls_restrained_S_all 1.021
_refine_ls_R_factor_all 0.0575
_refine_ls_R_factor_gt 0.0364
_refine_ls_shift/su_max 0.012
_refine_ls_shift/su_mean 0.001
_refine_ls_structure_factor_coef Fsqd
_refine_ls_weighting_details 'calc w=1/[\s^2^(Fo^2^)+(0.0476P)^2^+1.2156P] where P=(Fo^2^+2Fc^2^)/3'
_refine_ls_weighting_scheme calc
_refine_ls_wR_factor_gt 0.0937
_refine_ls_wR_factor_ref 0.1039
_reflns_number_gt 11846
_reflns_number_total 15557
_reflns_threshold_expression >2sigma(I)
_cod_data_source_file om200118v_si_002.cif
_cod_data_source_block compound4c
_cod_original_cell_volume 852.170(17)
_cod_database_code 4064449

loop_
_symmetry_equiv_pos_as_xyz
'x, y, z'
'-x, -y, -z'

loop_
_atom_site_label
_atom_site_type_symbol
_atom_site_fract_x
_atom_site_fract_y
_atom_site_fract_z
_atom_site_U_iso_or_equiv
_atom_site_adp_type
_atom_site_occupancy
_atom_site_symmetry_multiplicity
_atom_site_calc_flag
_atom_site_refinement_flags
C1 C 0.2752(3) 0.8396(2) 0.53506(14) 0.0203(3) Uani 1 1 d .
C2 C 0.2989(2) 0.76662(19) 0.90726(12) 0.0147(2) Uani 1 1 d .
C3 C 0.4221(2) 0.6572(2) 0.83484(12) 0.0158(2) Uani 1 1 d .
H3 H 0.4951 0.6891 0.7734 0.019 Uiso 1 1 calc R
C4 C 0.4356(2) 0.50519(19) 0.85372(11) 0.0148(2) Uani 1 1 d .
H4 H 0.5162 0.4315 0.8052 0.018 Uiso 1 1 calc R
C5 C 0.3311(2) 0.30451(18) 0.97237(12) 0.0150(2) Uani 1 1 d .
H5 H 0.4084 0.2268 0.9259 0.018 Uiso 1 1 calc R
C6 C 0.2253(2) 0.26626(18) 1.06234(12) 0.0155(2) Uani 1 1 d .
H6 H 0.2275 0.1628 1.0776 0.019 Uiso 1 1 calc R
C7 C 0.0014(2) 0.3494(2) 1.23021(12) 0.0166(2) Uani 1 1 d .
H7 H 0.0002 0.2474 1.2492 0.02 Uiso 1 1 calc R
C8 C -0.1034(3) 0.4651(2) 1.29652(12) 0.0183(3) Uani 1 1 d .
H8 H -0.1772 0.4426 1.3608 0.022 Uiso 1 1 calc R
C9 C -0.1019(2) 0.6156(2) 1.26989(12) 0.0158(2) Uani 1 1 d .
C12 C 0.2140(2) 0.57644(17) 1.01400(10) 0.01184(19) Uani 1 1 d .
C13 C 0.3282(2) 0.45977(17) 0.94629(11) 0.0128(2) Uani 1 1 d .
C14 C 0.1079(2) 0.53330(17) 1.10957(11) 0.01204(19) Uani 1 1 d .
C15 C 0.1105(2) 0.38124(17) 1.13424(11) 0.0131(2) Uani 1 1 d .
C21 C 0.2788(3) 0.9330(2) 0.88569(16) 0.0224(3) Uani 1 1 d .
H21A H 0.1891 0.9919 0.9433 0.034 Uiso 1 1 calc R
H21B H 0.2278 0.9669 0.8238 0.034 Uiso 1 1 calc R
H21C H 0.4063 0.949 0.8758 0.034 Uiso 1 1 calc R
C27 C -0.2124(3) 0.7460(2) 1.33725(14) 0.0216(3) Uani 1 1 d .
H27A H -0.1903 0.8404 1.3035 0.032 Uiso 1 1 calc R
H27B H -0.1684 0.7275 1.4016 0.032 Uiso 1 1 calc R
H27C H -0.3514 0.7561 1.3511 0.032 Uiso 1 1 calc R
N1 N 0.1979(2) 0.72675(16) 0.99505(10) 0.01380(18) Uani 1 1 d .
N10 N 0.0027(2) 0.64334(16) 1.17828(10) 0.01389(18) Uani 1 1 d .
O1 O 0.2834(3) 0.8296(2) 0.61747(12) 0.0281(3) Uani 1 1 d .
Br1 Br 0.21754(3) 0.89910(2) 0.222476(13) 0.01950(4) Uani 1 1 d .
Br3 Br 0.27043(3) 0.59140(2) 0.406418(14) 0.02107(4) Uani 1 1 d .
Br2 Br 0.25471(3) 1.12321(2) 0.403529(16) 0.02216(4) Uani 1 1 d .
Pd1 Pd 0.253268(17) 0.861271(14) 0.397988(8) 0.01386(2) Uani 1 1 d .
H10 H 0.014(4) 0.731(3) 1.164(2) 0.015(6) Uiso 1 1 d .

loop_
_atom_site_aniso_label
_atom_site_aniso_U_11
_atom_site_aniso_U_22
_atom_site_aniso_U_33
_atom_site_aniso_U_23
_atom_site_aniso_U_13
_atom_site_aniso_U_12
C1 0.0191(7) 0.0273(8) 0.0158(6) 0.0018(5) -0.0029(5) -0.0103(6)
C2 0.0149(5) 0.0160(6) 0.0138(5) 0.0023(4) -0.0043(4) -0.0057(4)
C3 0.0157(6) 0.0197(6) 0.0119(5) 0.0018(4) -0.0026(4) -0.0063(5)
C4 0.0141(5) 0.0184(6) 0.0110(5) -0.0012(4) -0.0022(4) -0.0039(4)
C5 0.0150(5) 0.0139(5) 0.0157(5) -0.0023(4) -0.0036(4) -0.0029(4)
C6 0.0171(6) 0.0139(5) 0.0156(5) -0.0001(4) -0.0030(4) -0.0052(4)
C7 0.0177(6) 0.0194(6) 0.0137(5) 0.0022(4) -0.0027(4) -0.0083(5)
C8 0.0196(6) 0.0227(7) 0.0126(5) 0.0007(5) -0.0002(4) -0.0095(5)
C9 0.0142(5) 0.0207(6) 0.0122(5) -0.0019(4) -0.0008(4) -0.0058(5)
C12 0.0114(5) 0.0137(5) 0.0106(4) -0.0002(4) -0.0031(3) -0.0037(4)
C13 0.0126(5) 0.0143(5) 0.0113(4) -0.0009(4) -0.0027(4) -0.0037(4)
C14 0.0117(5) 0.0138(5) 0.0109(4) -0.0001(4) -0.0027(3) -0.0041(4)
C15 0.0131(5) 0.0146(5) 0.0126(5) 0.0009(4) -0.0035(4) -0.0055(4)
C21 0.0269(8) 0.0165(6) 0.0228(7) 0.0046(5) -0.0033(6) -0.0083(6)
C27 0.0184(6) 0.0261(8) 0.0165(6) -0.0059(5) 0.0030(5) -0.0049(6)
N1 0.0149(5) 0.0141(5) 0.0128(4) 0.0004(3) -0.0032(3) -0.0049(4)
N10 0.0140(5) 0.0155(5) 0.0116(4) -0.0014(3) -0.0012(3) -0.0044(4)
O1 0.0328(8) 0.0410(9) 0.0166(5) 0.0049(5) -0.0080(5) -0.0198(7)
Br1 0.02656(8) 0.01819(7) 0.01425(6) -0.00035(5) -0.00421(5) -0.00765(6)
Br3 0.02869(9) 0.01839(7) 0.01406(6) 0.00156(5) -0.00163(6) -0.00712(6)
Br2 0.02860(9) 0.02074(8) 0.02106(8) -0.00193(6) -0.00920(6) -0.00966(6)
Pd1 0.01240(4) 0.01748(5) 0.01094(4) -0.00040(3) -0.00094(3) -0.00467(3)

loop_
_atom_type_symbol
_atom_type_description
_atom_type_scat_dispersion_real
_atom_type_scat_dispersion_imag
_atom_type_scat_source
C C 0.0033 0.0016 'International Tables Vol C Tables 4.2.6.8 and 6.1.1.4'
H H 0 0 'International Tables Vol C Tables 4.2.6.8 and 6.1.1.4'
N N 0.0061 0.0033 'International Tables Vol C Tables 4.2.6.8 and 6.1.1.4'
O O 0.0106 0.006 'International Tables Vol C Tables 4.2.6.8 and 6.1.1.4'
Br Br -0.2901 2.4595 'International Tables Vol C Tables 4.2.6.8 and 6.1.1.4'
Pd Pd -0.9988 1.0072 'International Tables Vol C Tables 4.2.6.8 and 6.1.1.4'

loop_
_geom_angle_atom_site_label_1
_geom_angle_atom_site_label_2
_geom_angle_atom_site_label_3
_geom_angle
O1 C1 Pd1 178.1(2)
N1 C2 C3 122.05(15)
N1 C2 C21 117.77(15)
C3 C2 C21 120.18(15)
C4 C3 C2 119.93(14)
C3 C4 C13 119.16(14)
C6 C5 C13 121.21(14)
C5 C6 C15 120.30(14)
C8 C7 C15 120.47(15)
C7 C8 C9 120.42(15)
N10 C9 C8 118.12(15)
N10 C9 C27 118.59(16)
C8 C9 C27 123.29(15)
N1 C12 C13 124.50(13)
N1 C12 C14 117.73(13)
C13 C12 C14 117.77(13)
C12 C13 C4 116.54(14)
C12 C13 C5 120.17(13)
C4 C13 C5 123.29(14)
N10 C14 C15 119.44(13)
N10 C14 C12 118.90(13)
C15 C14 C12 121.66(13)
C14 C15 C7 117.72(14)
C14 C15 C6 118.84(13)
C7 C15 C6 123.43(14)
C2 N1 C12 117.80(14)
C9 N10 C14 123.83(14)
C1 Pd1 Br1 177.85(6)
C1 Pd1 Br2 86.55(6)
Br1 Pd1 Br2 91.673(8)
C1 Pd1 Br3 88.13(6)
Br1 Pd1 Br3 93.690(7)
Br2 Pd1 Br3 174.094(8)

loop_
_geom_bond_atom_site_label_1
_geom_bond_atom_site_label_2
_geom_bond_distance
C1 O1 1.123(2)
C1 Pd1 1.8823(18)
C2 N1 1.327(2)
C2 C3 1.420(2)
C2 C21 1.496(2)
C3 C4 1.373(2)
C4 C13 1.413(2)
C5 C6 1.358(2)
C5 C13 1.431(2)
C6 C15 1.432(2)
C7 C8 1.377(2)
C7 C15 1.411(2)
C8 C9 1.398(2)
C9 N10 1.341(2)
C9 C27 1.484(2)
C12 N1 1.354(2)
C12 C13 1.407(2)
C12 C14 1.431(2)
C14 N10 1.3633(19)
C14 C15 1.401(2)
Br1 Pd1 2.4257(2)
Br3 Pd1 2.4428(2)
Br2 Pd1 2.4283(2)
